data_7714402
loop_
_publ_author_name
'Ni, Kaijie'
'Dawe, Louise N.'
'Sarjeant, Amy'
'Kozak, Christopher M.'

_publ_section_title
;
 Controlled Synthesis of Polycarbonate Diols and Their Polylactide Block
 Copolymers using Amino-bis(phenolate) Chromium Hydroxide Complexes
;
_journal_name_full 'Dalton Transactions'
_journal_paper_doi 10.1039/D3DT03168C
_journal_year 2023
_chemical_formula_moiety 'C66 H104 Cr2 N2 O8'
_chemical_formula_sum 'C66 H104 Cr2 N2 O8'
_chemical_formula_weight 1157.51
_space_group_crystal_system monoclinic
_space_group_IT_number 14
_space_group_name_Hall '-P 2yn'
_space_group_name_H-M_alt 'P 1 21/n 1'
_atom_sites_solution_hydrogens mixed
_atom_sites_solution_primary dual
_audit_creation_date 2023-11-02
_audit_creation_method
;
Olex2 1.5
(compiled 2023.08.24 svn.re1ec1418 for OlexSys, GUI svn.r6817)
;
_audit_update_record
;
2023-11-02 deposited with the CCDC.	2023-11-06 downloaded from the CCDC.
;
_cell_angle_alpha 90
_cell_angle_beta 103.150(7)
_cell_angle_gamma 90
_cell_formula_units_Z 4
_cell_length_a 17.509(5)
_cell_length_b 17.346(5)
_cell_length_c 29.415(8)
_cell_measurement_reflns_used 3292
_cell_measurement_temperature 153(2)
_cell_measurement_theta_max 23.853
_cell_measurement_theta_min 2.195
_cell_volume 8699(4)
_computing_cell_refinement 'SAINT v8.34A (Bruker, 2013)'
_computing_data_reduction 'SAINT v8.34A (Bruker, 2013)'
_computing_molecular_graphics 'Olex2 1.5 (Dolomanov et al., 2009)'
_computing_publication_material 'Olex2 1.5 (Dolomanov et al., 2009)'
_computing_structure_refinement 'SHELXL 2018/3 (Sheldrick, 2015)'
_computing_structure_solution 'SHELXT (Sheldrick, 2008)'
_diffrn_ambient_temperature 153.15
_diffrn_measured_fraction_theta_full 0.993
_diffrn_measured_fraction_theta_max 0.993
_diffrn_measurement_device_type 'Bruker APEX-II CCD'
_diffrn_measurement_method '\f and \w scans'
_diffrn_radiation_type MoK\a
_diffrn_radiation_wavelength 0.71073
_diffrn_reflns_av_R_equivalents 0.0452
_diffrn_reflns_av_unetI/netI 0.1009
_diffrn_reflns_Laue_measured_fraction_full 0.993
_diffrn_reflns_Laue_measured_fraction_max 0.993
_diffrn_reflns_limit_h_max 20
_diffrn_reflns_limit_h_min -21
_diffrn_reflns_limit_k_max 13
_diffrn_reflns_limit_k_min -21
_diffrn_reflns_limit_l_max 27
_diffrn_reflns_limit_l_min -36
_diffrn_reflns_number 29311
_diffrn_reflns_point_group_measured_fraction_full 0.993
_diffrn_reflns_point_group_measured_fraction_max 0.993
_diffrn_reflns_theta_full 24.998
_diffrn_reflns_theta_max 24.998
_diffrn_reflns_theta_min 2.611
_exptl_absorpt_coefficient_mu 0.289
_exptl_absorpt_correction_T_max 0.7454
_exptl_absorpt_correction_T_min 0.4762
_exptl_absorpt_correction_type multi-scan
_exptl_absorpt_process_details
;
SADABS-2014/2 (Bruker,2014/2) was used for absorption correction.
wR2(int) was 0.0662 before and 0.0454 after correction.
The Ratio of minimum to maximum transmission is 0.6389.
The \l/2 correction factor is 0.00150.
;
_exptl_crystal_colour 'Dark Green'
_exptl_crystal_density_diffrn 0.884
_exptl_crystal_description Prism
_exptl_crystal_F_000 2504
_exptl_crystal_size_max 0.16
_exptl_crystal_size_mid 0.14
_exptl_crystal_size_min 0.08
_refine_diff_density_max 0.549
_refine_diff_density_min -0.801
_refine_diff_density_rms 0.099
_refine_ls_extinction_method none
_refine_ls_goodness_of_fit_ref 1.160
_refine_ls_hydrogen_treatment mixed
_refine_ls_matrix_type full
_refine_ls_number_parameters 720
_refine_ls_number_reflns 15222
_refine_ls_number_restraints 63
_refine_ls_restrained_S_all 1.160
_refine_ls_R_factor_all 0.1686
_refine_ls_R_factor_gt 0.1105
_refine_ls_shift/su_max 0.001
_refine_ls_shift/su_mean 0.000
_refine_ls_structure_factor_coef Fsqd
_refine_ls_weighting_details 'w=1/[\s^2^(Fo^2^)+(0.2000P)^2^] where P=(Fo^2^+2Fc^2^)/3'
_refine_ls_weighting_scheme calc
_refine_ls_wR_factor_gt 0.3459
_refine_ls_wR_factor_ref 0.3753
_reflns_Friedel_coverage 0.000
_reflns_number_gt 7687
_reflns_number_total 15222
_reflns_threshold_expression 'I > 2\s(I)'
_cod_data_source_file d3dt03168c2.cif
_cod_data_source_block jb008
_cod_database_code 7714402
_shelx_shelxl_version_number 2018/3
_shelx_space_group_comment
;
The symmetry employed for this shelxl refinement is uniquely defined
by the following loop, which should always be used as a source of
symmetry information in preference to the above space-group names.
They are only intended as comments.
;
_olex2_refinement_description
;
1. Fixed Uiso
 At 1.2 times of:
  All C(H) groups, All C(H,H) groups
 At 1.5 times of:
  All C(H,H,H) groups, All O(H) groups
2. Restrained distances
 O7-H7
 0.85 with sigma of 0.02
 O8-H8
 0.85 with sigma of 0.02
 C25A-C22 \\sim C25-C22 \\sim C24A-C22 \\sim C24-C22 \\sim C23A-C22 \\sim
C23-C22
 with sigma of 0.02
 C25-C24 \\sim C24-C23
 with sigma of 0.02
 C25A-C24A \\sim C24A-C23A
 with sigma of 0.02
 C56A-C55A \\sim C58A-C55A \\sim C57A-C55A
 with sigma of 0.02
 C56A-C58A \\sim C58A-C57A
 with sigma of 0.02
 C57-C55 \\sim C58-C55 \\sim C56-C55
 with sigma of 0.02
 C57-C58 \\sim C58-C56
 with sigma of 0.02
3. Uiso/Uaniso restraints and constraints
Uanis(C55A) = Uanis(C55) = Uanis(C56) = Uanis(C58A) = Uanis(C58) = Uanis(C56A)
= Uanis(C57) = Uanis(C57A)
Uanis(C24A) = Uanis(C23)
Uanis(C24) = Uanis(C25A)
4. Rigid body (RIGU) restrains
 C22, C23, C23A, C24, C24A, C25, C25A
 with sigma for 1-2 distances of 0.002 and sigma for 1-3 distances of 0.002
5. Others
 Sof(C23A)=Sof(H23D)=Sof(H23E)=Sof(H23F)=Sof(C24A)=Sof(H24D)=Sof(H24E)=
 Sof(H24F)=Sof(C25A)=Sof(H25D)=Sof(H25E)=Sof(H25F)=1-FVAR(1)
 Sof(C23)=Sof(H23A)=Sof(H23B)=Sof(H23C)=Sof(C24)=Sof(H24A)=Sof(H24B)=Sof(H24C)=
 Sof(C25)=Sof(H25A)=Sof(H25B)=Sof(H25C)=FVAR(1)
 Sof(C55)=Sof(C56)=Sof(H56A)=Sof(H56B)=Sof(H56C)=Sof(C57)=Sof(H57A)=Sof(H57B)=
 Sof(H57C)=Sof(C58)=Sof(H58A)=Sof(H58B)=Sof(H58C)=1-FVAR(2)
 Sof(C55A)=Sof(C56A)=Sof(H56D)=Sof(H56E)=Sof(H56F)=Sof(C57A)=Sof(H57D)=
 Sof(H57E)=Sof(H57F)=Sof(C58A)=Sof(H58D)=Sof(H58E)=Sof(H58F)=FVAR(2)
6.a Secondary CH2 refined with riding coordinates:
 C7(H7A,H7B), C8(H8A,H8B), C15(H15A,H15B), C16(H16A,H16B), C40(H40A,H40B),
 C41(H41A,H41B), C48(H48A,H48B), C49(H49A,H49B)
6.b Me refined with riding coordinates:
 C17(H17A,H17B,H17C), C19(H19A,H19B,H19C), C20(H20A,H20B,H20C), C21(H21A,H21B,
 H21C), C23(H23A,H23B,H23C), C23A(H23D,H23E,H23F), C24(H24A,H24B,H24C),
 C24A(H24D,H24E,H24F), C25(H25A,H25B,H25C), C25A(H25D,H25E,H25F), C27(H27A,H27B,
 H27C), C28(H28A,H28B,H28C), C29(H29A,H29B,H29C), C31(H31A,H31B,H31C), C32(H32A,
 H32B,H32C), C33(H33A,H33B,H33C), C50(H50A,H50B,H50C), C52(H52A,H52B,H52C),
 C53(H53A,H53B,H53C), C54(H54A,H54B,H54C), C56(H56A,H56B,H56C), C56A(H56D,H56E,
 H56F), C57(H57A,H57B,H57C), C57A(H57D,H57E,H57F), C58(H58A,H58B,H58C),
 C58A(H58D,H58E,H58F), C60(H60A,H60B,H60C), C61(H61A,H61B,H61C), C62(H62A,H62B,
 H62C), C64(H64A,H64B,H64C), C65(H65A,H65B,H65C), C66(H66A,H66B,H66C)
6.c Aromatic/amide H refined with riding coordinates:
 C3(H3), C5(H5), C10(H10), C12(H12), C36(H36), C38(H38), C43(H43), C45(H45)
;
_smtbx_masks_void_probe_radius 1.2
_smtbx_masks_void_truncation_radius 1.2
_olex2_submission_special_instructions 'No special instructions were received'

loop_
_space_group_symop_operation_xyz
'x, y, z'
'-x+1/2, y+1/2, -z+1/2'
'-x, -y, -z'
'x-1/2, -y-1/2, z-1/2'

loop_
_atom_site_label
_atom_site_type_symbol
_atom_site_fract_x
_atom_site_fract_y
_atom_site_fract_z
_atom_site_U_iso_or_equiv
_atom_site_adp_type
_atom_site_occupancy
_atom_site_site_symmetry_order
_atom_site_calc_flag
_atom_site_refinement_flags_posn
_atom_site_refinement_flags_adp
_atom_site_refinement_flags_occupancy
_atom_site_disorder_assembly
_atom_site_disorder_group
Cr1 Cr 0.98937(6) 0.18329(6) 0.24693(3) 0.0400(3) Uani 1 1 d . . . . .
Cr2 Cr 1.01307(6) 0.00516(6) 0.25091(3) 0.0402(3) Uani 1 1 d . . . . .
O1 O 0.9093(2) 0.1803(2) 0.19116(14) 0.0422(10) Uani 1 1 d . . . . .
O2 O 0.9304(2) 0.2542(2) 0.27558(13) 0.0427(10) Uani 1 1 d . . . . .
O3 O 1.0845(2) 0.1938(2) 0.30350(13) 0.0411(10) Uani 1 1 d . . . . .
O4 O 1.0949(2) 0.0085(2) 0.30627(14) 0.0401(10) Uani 1 1 d . . . . .
O5 O 1.0719(2) -0.0660(2) 0.22258(14) 0.0452(10) Uani 1 1 d . . . . .
O6 O 0.9161(2) -0.0059(3) 0.19363(14) 0.0483(11) Uani 1 1 d . . . . .
O7 O 0.9502(2) 0.0900(2) 0.27392(15) 0.0434(10) Uani 1 1 d D . . . .
H7 H 0.9005(12) 0.091(4) 0.269(2) 0.065 Uiso 1 1 d D U . . .
O8 O 1.0524(2) 0.0981(2) 0.22343(14) 0.0423(10) Uani 1 1 d D . . . .
H8 H 1.097(2) 0.112(4) 0.219(2) 0.064 Uiso 1 1 d D U . . .
N1 N 1.0480(3) 0.2723(3) 0.22209(16) 0.0394(12) Uani 1 1 d . . . . .
N2 N 0.9555(3) -0.0836(3) 0.27554(17) 0.0418(12) Uani 1 1 d . . . . .
C1 C 0.8994(4) 0.2259(4) 0.1535(2) 0.0499(17) Uani 1 1 d . . . . .
C2 C 0.8227(4) 0.2380(4) 0.1240(2) 0.0540(18) Uani 1 1 d . . . . .
C3 C 0.8156(5) 0.2819(4) 0.0846(2) 0.065(2) Uani 1 1 d . . . . .
H3 H 0.765063 0.286762 0.064482 0.078 Uiso 1 1 calc R U . . .
C4 C 0.8783(5) 0.3203(5) 0.0720(3) 0.072(2) Uani 1 1 d . . . . .
C5 C 0.9534(5) 0.3120(4) 0.1027(2) 0.061(2) Uani 1 1 d . . . . .
H5 H 0.996865 0.339444 0.096428 0.073 Uiso 1 1 calc R U . . .
C6 C 0.9643(4) 0.2645(4) 0.1417(2) 0.0529(17) Uani 1 1 d . . . . .
C7 C 1.0444(4) 0.2573(4) 0.1724(2) 0.0488(16) Uani 1 1 d . . . . .
H7A H 1.064190 0.204609 0.169184 0.059 Uiso 1 1 calc R U . . .
H7B H 1.079716 0.293916 0.161440 0.059 Uiso 1 1 calc R U . . .
C8 C 1.0143(4) 0.3520(4) 0.2290(2) 0.0499(17) Uani 1 1 d . . . . .
H8A H 1.049034 0.391446 0.220018 0.060 Uiso 1 1 calc R U . . .
H8B H 0.962540 0.356633 0.207063 0.060 Uiso 1 1 calc R U . . .
C9 C 1.0046(3) 0.3705(3) 0.2747(2) 0.0427(15) Uani 1 1 d . . . . .
C10 C 1.0327(4) 0.4387(3) 0.2957(2) 0.0483(16) Uani 1 1 d . . . . .
H10 H 1.066964 0.469131 0.282264 0.058 Uiso 1 1 calc R U . . .
C11 C 1.0118(4) 0.4644(3) 0.3365(2) 0.0456(16) Uani 1 1 d . . . . .
C12 C 0.9604(3) 0.4187(4) 0.3541(2) 0.0444(15) Uani 1 1 d . . . . .
H12 H 0.945213 0.436381 0.381284 0.053 Uiso 1 1 calc R U . . .
C13 C 0.9291(4) 0.3483(4) 0.3348(2) 0.0435(15) Uani 1 1 d . . . . .
C14 C 0.9557(4) 0.3209(3) 0.2957(2) 0.0421(15) Uani 1 1 d . . . . .
C15 C 1.1334(3) 0.2680(4) 0.2496(2) 0.0450(15) Uani 1 1 d . . . . .
H15A H 1.160495 0.226152 0.236628 0.054 Uiso 1 1 calc R U . . .
H15B H 1.160110 0.317080 0.245829 0.054 Uiso 1 1 calc R U . . .
C16 C 1.1397(4) 0.2536(4) 0.2996(2) 0.0499(17) Uani 1 1 d . . . . .
H16A H 1.193626 0.237138 0.314769 0.060 Uiso 1 1 calc R U . . .
H16B H 1.127506 0.301209 0.315176 0.060 Uiso 1 1 calc R U . . .
C17 C 1.0800(4) 0.1805(4) 0.3521(2) 0.0444(15) Uani 1 1 d . . . . .
H17A H 1.041937 0.139477 0.353141 0.067 Uiso 1 1 calc R U . . .
H17B H 1.131697 0.164985 0.370467 0.067 Uiso 1 1 calc R U . . .
H17C H 1.063436 0.227970 0.365086 0.067 Uiso 1 1 calc R U . . .
C18 C 0.7499(4) 0.2072(4) 0.1381(2) 0.0579(19) Uani 1 1 d . . . . .
C19 C 0.7540(4) 0.1177(4) 0.1396(3) 0.066(2) Uani 1 1 d . . . . .
H19A H 0.707399 0.097273 0.148585 0.099 Uiso 1 1 calc R U . . .
H19B H 0.755997 0.098009 0.108623 0.099 Uiso 1 1 calc R U . . .
H19C H 0.801145 0.101417 0.162393 0.099 Uiso 1 1 calc R U . . .
C20 C 0.7418(4) 0.2359(4) 0.1860(2) 0.0571(19) Uani 1 1 d . . . . .
H20A H 0.694112 0.214205 0.193093 0.086 Uiso 1 1 calc R U . . .
H20B H 0.787549 0.219421 0.209897 0.086 Uiso 1 1 calc R U . . .
H20C H 0.738512 0.292266 0.185738 0.086 Uiso 1 1 calc R U . . .
C21 C 0.6721(5) 0.2291(4) 0.1020(3) 0.081(3) Uani 1 1 d . . . . .
H21A H 0.627061 0.208092 0.112478 0.122 Uiso 1 1 calc R U . . .
H21B H 0.667460 0.285307 0.099554 0.122 Uiso 1 1 calc R U . . .
H21C H 0.673184 0.207434 0.071342 0.122 Uiso 1 1 calc R U . . .
C22 C 0.8673(5) 0.3688(4) 0.0259(2) 0.082(2) Uani 1 1 d D . . . .
C23 C 0.7779(10) 0.3742(18) 0.0056(9) 0.087(3) Uani 0.300(8) 1 d D . P A 1
H23A H 0.756385 0.322303 -0.001671 0.130 Uiso 0.300(8) 1 calc R U P A 1
H23B H 0.752760 0.398407 0.028523 0.130 Uiso 0.300(8) 1 calc R U P A 1
H23C H 0.767773 0.405267 -0.022997 0.130 Uiso 0.300(8) 1 calc R U P A 1
C23A C 0.8419(9) 0.3128(7) -0.0136(3) 0.093(4) Uani 0.700(8) 1 d D . P A 2
H23D H 0.882743 0.273799 -0.012385 0.140 Uiso 0.700(8) 1 calc R U P A 2
H23E H 0.793032 0.287698 -0.010794 0.140 Uiso 0.700(8) 1 calc R U P A 2
H23F H 0.833253 0.340480 -0.043396 0.140 Uiso 0.700(8) 1 calc R U P A 2
C24 C 0.9074(17) 0.3373(14) -0.0108(8) 0.090(3) Uani 0.300(8) 1 d D . P A 1
H24A H 0.902287 0.281080 -0.012120 0.134 Uiso 0.300(8) 1 calc R U P A 1
H24B H 0.882772 0.359270 -0.041335 0.134 Uiso 0.300(8) 1 calc R U P A 1
H24C H 0.963076 0.351348 -0.002684 0.134 Uiso 0.300(8) 1 calc R U P A 1
C24A C 0.9457(7) 0.4065(7) 0.0208(4) 0.087(3) Uani 0.700(8) 1 d D . P A 2
H24D H 0.963422 0.443342 0.046314 0.130 Uiso 0.700(8) 1 calc R U P A 2
H24E H 0.985588 0.366370 0.022211 0.130 Uiso 0.700(8) 1 calc R U P A 2
H24F H 0.937497 0.433456 -0.009160 0.130 Uiso 0.700(8) 1 calc R U P A 2
C25 C 0.872(3) 0.4552(9) 0.0307(14) 0.121(11) Uani 0.300(8) 1 d D . P A 1
H25A H 0.844735 0.471544 0.054883 0.181 Uiso 0.300(8) 1 calc R U P A 1
H25B H 0.926771 0.471233 0.039556 0.181 Uiso 0.300(8) 1 calc R U P A 1
H25C H 0.846467 0.479156 0.000906 0.181 Uiso 0.300(8) 1 calc R U P A 1
C25A C 0.8092(8) 0.4322(7) 0.0279(4) 0.090(3) Uani 0.700(8) 1 d D . P A 2
H25D H 0.830204 0.465954 0.054535 0.134 Uiso 0.700(8) 1 calc R U P A 2
H25E H 0.799880 0.462276 -0.001014 0.134 Uiso 0.700(8) 1 calc R U P A 2
H25F H 0.759659 0.409493 0.031588 0.134 Uiso 0.700(8) 1 calc R U P A 2
C26 C 1.0474(5) 0.5407(4) 0.3581(3) 0.061(2) Uani 1 1 d . . . . .
C27 C 1.1345(5) 0.5345(5) 0.3756(3) 0.077(2) Uani 1 1 d . . . . .
H27A H 1.146690 0.491172 0.397368 0.115 Uiso 1 1 calc R U . . .
H27B H 1.158960 0.526090 0.349176 0.115 Uiso 1 1 calc R U . . .
H27C H 1.154673 0.582370 0.391634 0.115 Uiso 1 1 calc R U . . .
C28 C 1.0150(5) 0.5599(5) 0.4033(3) 0.081(3) Uani 1 1 d . . . . .
H28A H 0.957748 0.564755 0.394446 0.122 Uiso 1 1 calc R U . . .
H28B H 1.029346 0.518176 0.426123 0.122 Uiso 1 1 calc R U . . .
H28C H 1.037926 0.608396 0.417044 0.122 Uiso 1 1 calc R U . . .
C29 C 1.0253(5) 0.6073(4) 0.3241(3) 0.078(2) Uani 1 1 d . . . . .
H29A H 0.968131 0.609689 0.313320 0.117 Uiso 1 1 calc R U . . .
H29B H 1.044654 0.655675 0.339720 0.117 Uiso 1 1 calc R U . . .
H29C H 1.048941 0.599394 0.297262 0.117 Uiso 1 1 calc R U . . .
C30 C 0.8676(4) 0.3064(3) 0.3537(2) 0.0454(15) Uani 1 1 d . . . . .
C31 C 0.7936(4) 0.2956(4) 0.3138(2) 0.0514(17) Uani 1 1 d . . . . .
H31A H 0.753163 0.268398 0.325755 0.077 Uiso 1 1 calc R U . . .
H31B H 0.773595 0.346220 0.301806 0.077 Uiso 1 1 calc R U . . .
H31C H 0.807108 0.265483 0.288570 0.077 Uiso 1 1 calc R U . . .
C32 C 0.8421(4) 0.3531(4) 0.3925(2) 0.0611(19) Uani 1 1 d . . . . .
H32A H 0.802246 0.324173 0.403956 0.092 Uiso 1 1 calc R U . . .
H32B H 0.887697 0.362058 0.418275 0.092 Uiso 1 1 calc R U . . .
H32C H 0.820302 0.402706 0.379834 0.092 Uiso 1 1 calc R U . . .
C33 C 0.8966(4) 0.2271(4) 0.3734(2) 0.0515(17) Uani 1 1 d . . . . .
H33A H 0.855323 0.201577 0.385430 0.077 Uiso 1 1 calc R U . . .
H33B H 0.909856 0.195618 0.348674 0.077 Uiso 1 1 calc R U . . .
H33C H 0.943316 0.233587 0.398839 0.077 Uiso 1 1 calc R U . . .
C34 C 1.1067(4) -0.0377(4) 0.3430(2) 0.0448(15) Uani 1 1 d . . . . .
C35 C 1.1836(4) -0.0480(3) 0.3716(2) 0.0445(15) Uani 1 1 d . . . . .
C36 C 1.1939(4) -0.0929(4) 0.4105(2) 0.0559(19) Uani 1 1 d . . . . .
H36 H 1.245355 -0.100189 0.429030 0.067 Uiso 1 1 calc R U . . .
C37 C 1.1299(5) -0.1293(4) 0.4243(2) 0.059(2) Uani 1 1 d . . . . .
C38 C 1.0566(4) -0.1233(4) 0.3953(2) 0.062(2) Uani 1 1 d . . . . .
H38 H 1.013777 -0.150677 0.402340 0.074 Uiso 1 1 calc R U . . .
C39 C 1.0447(4) -0.0767(4) 0.3552(2) 0.0463(16) Uani 1 1 d . . . . .
C40 C 0.9619(4) -0.0702(4) 0.3259(2) 0.0532(17) Uani 1 1 d . . . . .
H40A H 0.928300 -0.108005 0.337344 0.064 Uiso 1 1 calc R U . . .
H40B H 0.941511 -0.018066 0.330084 0.064 Uiso 1 1 calc R U . . .
C41 C 0.9872(4) -0.1607(3) 0.2693(2) 0.0455(16) Uani 1 1 d . . . . .
H41A H 0.951578 -0.199696 0.277866 0.055 Uiso 1 1 calc R U . . .
H41B H 1.038527 -0.165958 0.291688 0.055 Uiso 1 1 calc R U . . .
C42 C 0.9982(4) -0.1796(4) 0.2216(2) 0.0479(16) Uani 1 1 d . . . . .
C43 C 0.9666(4) -0.2499(4) 0.1998(2) 0.0481(16) Uani 1 1 d . . . . .
H43 H 0.932304 -0.280118 0.213374 0.058 Uiso 1 1 calc R U . . .
C44 C 0.9859(4) -0.2743(4) 0.1587(2) 0.0479(16) Uani 1 1 d . . . . .
C45 C 1.0401(4) -0.2301(3) 0.1424(2) 0.0452(16) Uani 1 1 d . . . . .
H45 H 1.056684 -0.248603 0.115814 0.054 Uiso 1 1 calc R U . . .
C46 C 1.0726(4) -0.1600(4) 0.1620(2) 0.0440(15) Uani 1 1 d . . . . .
C47 C 1.0472(4) -0.1348(4) 0.2031(2) 0.0446(16) Uani 1 1 d . . . . .
C48 C 0.8721(4) -0.0770(4) 0.2518(2) 0.0514(17) Uani 1 1 d . . . . .
H48A H 0.848213 -0.033882 0.265731 0.062 Uiso 1 1 calc R U . . .
H48B H 0.844507 -0.124996 0.256790 0.062 Uiso 1 1 calc R U . . .
C49 C 0.8614(4) -0.0633(4) 0.2003(2) 0.0493(17) Uani 1 1 d . . . . .
H49A H 0.870575 -0.111656 0.184508 0.059 Uiso 1 1 calc R U . . .
H49B H 0.807248 -0.045658 0.186772 0.059 Uiso 1 1 calc R U . . .
C50 C 0.9239(4) 0.0010(4) 0.1472(2) 0.0525(18) Uani 1 1 d . . . . .
H50A H 0.962310 0.041379 0.145403 0.079 Uiso 1 1 calc R U . . .
H50B H 0.941794 -0.048129 0.136912 0.079 Uiso 1 1 calc R U . . .
H50C H 0.873107 0.014741 0.127021 0.079 Uiso 1 1 calc R U . . .
C51 C 1.2573(4) -0.0137(4) 0.3569(2) 0.0466(16) Uani 1 1 d . . . . .
C52 C 1.2592(4) -0.0442(4) 0.3091(2) 0.0558(18) Uani 1 1 d . . . . .
H52A H 1.210472 -0.030285 0.286892 0.084 Uiso 1 1 calc R U . . .
H52B H 1.303925 -0.021759 0.298911 0.084 Uiso 1 1 calc R U . . .
H52C H 1.264565 -0.100479 0.310451 0.084 Uiso 1 1 calc R U . . .
C53 C 1.2527(4) 0.0748(4) 0.3569(2) 0.0533(17) Uani 1 1 d . . . . .
H53A H 1.204387 0.091572 0.335272 0.080 Uiso 1 1 calc R U . . .
H53B H 1.252604 0.093026 0.388472 0.080 Uiso 1 1 calc R U . . .
H53C H 1.298110 0.096341 0.347091 0.080 Uiso 1 1 calc R U . . .
C54 C 1.3319(4) -0.0353(4) 0.3905(3) 0.0594(19) Uani 1 1 d . . . . .
H54A H 1.331097 -0.015602 0.421608 0.089 Uiso 1 1 calc R U . . .
H54B H 1.337135 -0.091517 0.391706 0.089 Uiso 1 1 calc R U . . .
H54C H 1.376495 -0.012797 0.380165 0.089 Uiso 1 1 calc R U . . .
C55 C 1.1362(9) -0.1665(11) 0.4706(10) 0.086(2) Uani 0.460(8) 1 d D . P B 4
C55A C 1.1497(9) -0.1845(10) 0.4675(8) 0.086(2) Uani 0.540(8) 1 d D . P B 3
C56 C 1.0786(12) -0.1254(10) 0.4971(5) 0.086(2) Uani 0.460(8) 1 d D . P B 4
H56A H 1.082678 -0.149910 0.527558 0.129 Uiso 0.460(8) 1 calc R U P B 4
H56B H 1.092619 -0.070792 0.501517 0.129 Uiso 0.460(8) 1 calc R U P B 4
H56C H 1.024617 -0.129982 0.478595 0.129 Uiso 0.460(8) 1 calc R U P B 4
C56A C 1.2040(9) -0.2558(9) 0.4632(5) 0.086(2) Uani 0.540(8) 1 d D . P B 3
H56D H 1.212660 -0.286404 0.491880 0.129 Uiso 0.540(8) 1 calc R U P B 3
H56E H 1.178415 -0.287777 0.436593 0.129 Uiso 0.540(8) 1 calc R U P B 3
H56F H 1.254417 -0.237259 0.458365 0.129 Uiso 0.540(8) 1 calc R U P B 3
C57 C 1.2202(12) -0.1707(12) 0.5044(6) 0.086(2) Uani 0.460(8) 1 d D . P B 4
H57A H 1.216388 -0.196343 0.533540 0.129 Uiso 0.460(8) 1 calc R U P B 4
H57B H 1.255527 -0.200000 0.489437 0.129 Uiso 0.460(8) 1 calc R U P B 4
H57C H 1.240711 -0.118418 0.511345 0.129 Uiso 0.460(8) 1 calc R U P B 4
C57A C 1.1854(11) -0.1304(10) 0.5102(5) 0.086(2) Uani 0.540(8) 1 d D . P B 3
H57D H 1.199265 -0.161306 0.538779 0.129 Uiso 0.540(8) 1 calc R U P B 3
H57E H 1.232423 -0.104870 0.504759 0.129 Uiso 0.540(8) 1 calc R U P B 3
H57F H 1.146544 -0.091380 0.513591 0.129 Uiso 0.540(8) 1 calc R U P B 3
C58 C 1.1065(11) -0.2512(10) 0.4606(6) 0.086(2) Uani 0.460(8) 1 d D . P B 4
H58A H 1.109557 -0.278190 0.490180 0.129 Uiso 0.460(8) 1 calc R U P B 4
H58B H 1.052063 -0.250602 0.442586 0.129 Uiso 0.460(8) 1 calc R U P B 4
H58C H 1.139442 -0.277749 0.442653 0.129 Uiso 0.460(8) 1 calc R U P B 4
C58A C 1.0731(10) -0.2189(9) 0.4788(5) 0.086(2) Uani 0.540(8) 1 d D . P B 3
H58D H 1.087275 -0.253160 0.505911 0.129 Uiso 0.540(8) 1 calc R U P B 3
H58E H 1.040128 -0.176902 0.485707 0.129 Uiso 0.540(8) 1 calc R U P B 3
H58F H 1.044271 -0.248193 0.451817 0.129 Uiso 0.540(8) 1 calc R U P B 3
C59 C 0.9529(4) -0.3487(4) 0.1355(2) 0.0534(17) Uani 1 1 d . . . . .
C60 C 0.9738(6) -0.4149(5) 0.1687(3) 0.090(3) Uani 1 1 d . . . . .
H60A H 0.955613 -0.404212 0.197171 0.135 Uiso 1 1 calc R U . . .
H60B H 0.948756 -0.461997 0.154016 0.135 Uiso 1 1 calc R U . . .
H60C H 1.030897 -0.421782 0.176569 0.135 Uiso 1 1 calc R U . . .
C61 C 0.8647(5) -0.3415(6) 0.1215(3) 0.085(3) Uani 1 1 d . . . . .
H61A H 0.850484 -0.298292 0.099766 0.128 Uiso 1 1 calc R U . . .
H61B H 0.842238 -0.389273 0.106315 0.128 Uiso 1 1 calc R U . . .
H61C H 0.844100 -0.332292 0.149343 0.128 Uiso 1 1 calc R U . . .
C62 C 0.9806(6) -0.3643(5) 0.0914(3) 0.090(3) Uani 1 1 d . . . . .
H62A H 0.966620 -0.320709 0.069924 0.135 Uiso 1 1 calc R U . . .
H62B H 1.037681 -0.371076 0.099073 0.135 Uiso 1 1 calc R U . . .
H62C H 0.955540 -0.411291 0.076519 0.135 Uiso 1 1 calc R U . . .
C63 C 1.1369(4) -0.1193(4) 0.1434(2) 0.0473(16) Uani 1 1 d . . . . .
C64 C 1.1618(5) -0.1606(5) 0.1051(3) 0.073(2) Uani 1 1 d . . . . .
H64A H 1.202849 -0.130918 0.095202 0.109 Uiso 1 1 calc R U . . .
H64B H 1.182305 -0.211527 0.116056 0.109 Uiso 1 1 calc R U . . .
H64C H 1.116770 -0.166717 0.078568 0.109 Uiso 1 1 calc R U . . .
C65 C 1.1066(4) -0.0397(4) 0.1232(3) 0.0603(19) Uani 1 1 d . . . . .
H65A H 1.089170 -0.009681 0.147149 0.090 Uiso 1 1 calc R U . . .
H65B H 1.148913 -0.012110 0.113301 0.090 Uiso 1 1 calc R U . . .
H65C H 1.062508 -0.046981 0.096237 0.090 Uiso 1 1 calc R U . . .
C66 C 1.2087(4) -0.1066(4) 0.1842(2) 0.0579(18) Uani 1 1 d . . . . .
H66A H 1.192308 -0.079320 0.209588 0.087 Uiso 1 1 calc R U . . .
H66B H 1.231322 -0.156614 0.195608 0.087 Uiso 1 1 calc R U . . .
H66C H 1.248078 -0.075855 0.173428 0.087 Uiso 1 1 calc R U . . .

loop_
_atom_site_aniso_label
_atom_site_aniso_U_11
_atom_site_aniso_U_22
_atom_site_aniso_U_33
_atom_site_aniso_U_23
_atom_site_aniso_U_13
_atom_site_aniso_U_12
Cr1 0.0410(6) 0.0356(6) 0.0397(6) 0.0020(4) 0.0012(4) -0.0003(4)
Cr2 0.0398(6) 0.0361(6) 0.0399(6) -0.0067(4) -0.0011(4) -0.0016(4)
O1 0.044(2) 0.038(2) 0.037(2) 0.0103(19) -0.0062(18) -0.0022(19)
O2 0.044(2) 0.039(2) 0.040(2) -0.0079(19) -0.0002(19) 0.000(2)
O3 0.045(2) 0.038(2) 0.038(2) 0.0003(18) 0.0052(18) 0.003(2)
O4 0.041(2) 0.037(2) 0.039(2) -0.0016(19) 0.0025(18) 0.0005(19)
O5 0.045(2) 0.040(2) 0.047(2) -0.009(2) 0.0036(19) 0.002(2)
O6 0.040(2) 0.066(3) 0.036(2) -0.010(2) 0.0027(19) -0.009(2)
O7 0.044(2) 0.024(2) 0.055(3) -0.0057(18) -0.004(2) -0.001(2)
O8 0.046(2) 0.035(2) 0.037(2) 0.0004(18) -0.009(2) -0.004(2)
N1 0.034(3) 0.044(3) 0.038(3) 0.004(2) 0.004(2) 0.001(2)
N2 0.033(3) 0.045(3) 0.046(3) -0.006(2) 0.006(2) -0.009(2)
C1 0.058(4) 0.032(3) 0.051(4) -0.004(3) -0.005(3) 0.000(3)
C2 0.061(4) 0.046(4) 0.043(4) 0.007(3) -0.012(3) -0.003(3)
C3 0.078(5) 0.057(5) 0.048(4) 0.009(4) -0.010(4) -0.017(4)
C4 0.099(6) 0.061(5) 0.047(4) 0.003(4) -0.004(4) 0.015(5)
C5 0.089(6) 0.062(5) 0.026(3) 0.001(3) 0.003(3) -0.012(4)
C6 0.054(4) 0.051(4) 0.051(4) 0.010(3) 0.006(3) -0.003(3)
C7 0.050(4) 0.048(4) 0.049(4) 0.001(3) 0.012(3) 0.002(3)
C8 0.030(3) 0.055(4) 0.060(4) 0.020(4) 0.000(3) 0.000(3)
C9 0.028(3) 0.029(3) 0.067(4) -0.017(3) 0.002(3) 0.002(3)
C10 0.042(4) 0.033(3) 0.066(4) -0.008(3) 0.004(3) -0.005(3)
C11 0.047(4) 0.028(3) 0.057(4) -0.003(3) 0.003(3) -0.001(3)
C12 0.042(3) 0.042(4) 0.045(4) -0.006(3) 0.000(3) 0.003(3)
C13 0.042(3) 0.044(4) 0.039(3) 0.013(3) -0.002(3) 0.002(3)
C14 0.044(4) 0.030(3) 0.045(4) 0.004(3) -0.005(3) -0.004(3)
C15 0.037(3) 0.044(4) 0.049(4) 0.007(3) 0.000(3) 0.001(3)
C16 0.041(4) 0.040(4) 0.060(4) 0.005(3) -0.005(3) -0.003(3)
C17 0.045(4) 0.046(4) 0.039(3) -0.008(3) 0.003(3) 0.000(3)
C18 0.050(4) 0.050(4) 0.058(4) 0.003(3) -0.020(3) -0.009(3)
C19 0.062(5) 0.047(4) 0.078(5) 0.010(4) -0.008(4) -0.005(4)
C20 0.065(5) 0.043(4) 0.053(4) 0.000(3) -0.007(3) 0.004(3)
C21 0.087(6) 0.048(4) 0.081(6) 0.021(4) -0.036(5) 0.004(4)
C22 0.128(6) 0.065(4) 0.044(4) 0.012(3) 0.002(4) -0.021(4)
C23 0.132(6) 0.077(7) 0.045(6) 0.010(5) 0.004(5) -0.025(5)
C23A 0.141(12) 0.098(8) 0.030(5) 0.004(5) -0.003(6) -0.024(7)
C24 0.147(9) 0.071(6) 0.048(5) 0.039(5) 0.017(6) -0.003(6)
C24A 0.132(6) 0.077(7) 0.045(6) 0.010(5) 0.004(5) -0.025(5)
C25 0.14(2) 0.069(7) 0.15(3) -0.005(13) 0.03(2) -0.030(12)
C25A 0.147(9) 0.071(6) 0.048(5) 0.039(5) 0.017(6) -0.003(6)
C26 0.076(5) 0.037(4) 0.070(5) -0.020(4) 0.015(4) -0.005(4)
C27 0.070(5) 0.063(5) 0.096(6) -0.031(5) 0.017(5) -0.034(4)
C28 0.077(6) 0.067(5) 0.094(6) -0.031(5) 0.010(5) -0.024(5)
C29 0.098(6) 0.036(4) 0.100(7) -0.002(4) 0.020(5) -0.009(4)
C30 0.049(4) 0.034(3) 0.048(4) 0.003(3) 0.001(3) -0.001(3)
C31 0.050(4) 0.040(4) 0.056(4) 0.007(3) -0.005(3) 0.001(3)
C32 0.074(5) 0.046(4) 0.058(4) -0.004(3) 0.003(4) -0.016(4)
C33 0.049(4) 0.058(4) 0.042(4) 0.015(3) 0.000(3) -0.003(3)
C34 0.048(4) 0.041(4) 0.041(4) -0.001(3) 0.001(3) 0.006(3)
C35 0.053(4) 0.040(4) 0.035(3) -0.006(3) -0.002(3) -0.001(3)
C36 0.060(4) 0.061(5) 0.037(4) -0.005(3) -0.010(3) 0.009(4)
C37 0.078(5) 0.053(4) 0.037(4) 0.008(3) -0.008(3) -0.018(4)
C38 0.065(5) 0.074(5) 0.042(4) 0.000(4) 0.002(3) -0.012(4)
C39 0.055(4) 0.045(4) 0.038(3) -0.009(3) 0.010(3) -0.004(3)
C40 0.052(4) 0.063(4) 0.040(4) -0.008(3) 0.001(3) -0.015(4)
C41 0.048(4) 0.029(3) 0.058(4) -0.014(3) 0.008(3) -0.010(3)
C42 0.054(4) 0.038(4) 0.047(4) 0.006(3) 0.002(3) -0.011(3)
C43 0.051(4) 0.041(4) 0.048(4) -0.008(3) 0.002(3) -0.008(3)
C44 0.041(4) 0.047(4) 0.049(4) -0.012(3) -0.003(3) -0.002(3)
C45 0.051(4) 0.042(4) 0.036(3) -0.015(3) -0.004(3) 0.010(3)
C46 0.049(4) 0.040(3) 0.035(3) -0.012(3) -0.009(3) -0.004(3)
C47 0.042(3) 0.037(4) 0.048(4) -0.022(3) -0.005(3) 0.007(3)
C48 0.045(4) 0.055(4) 0.051(4) -0.008(3) 0.005(3) -0.010(3)
C49 0.049(4) 0.041(4) 0.052(4) -0.018(3) -0.001(3) -0.009(3)
C50 0.050(4) 0.068(5) 0.032(3) -0.012(3) -0.004(3) 0.001(3)
C51 0.043(4) 0.046(4) 0.048(4) 0.002(3) 0.002(3) 0.005(3)
C52 0.052(4) 0.052(4) 0.066(5) -0.004(4) 0.018(3) 0.006(3)
C53 0.053(4) 0.045(4) 0.055(4) -0.013(3) -0.004(3) -0.009(3)
C54 0.051(4) 0.063(5) 0.062(5) 0.008(4) 0.007(3) 0.004(4)
C55 0.115(6) 0.087(5) 0.045(3) 0.026(3) -0.008(3) -0.007(4)
C55A 0.115(6) 0.087(5) 0.045(3) 0.026(3) -0.008(3) -0.007(4)
C56 0.115(6) 0.087(5) 0.045(3) 0.026(3) -0.008(3) -0.007(4)
C56A 0.115(6) 0.087(5) 0.045(3) 0.026(3) -0.008(3) -0.007(4)
C57 0.115(6) 0.087(5) 0.045(3) 0.026(3) -0.008(3) -0.007(4)
C57A 0.115(6) 0.087(5) 0.045(3) 0.026(3) -0.008(3) -0.007(4)
C58 0.115(6) 0.087(5) 0.045(3) 0.026(3) -0.008(3) -0.007(4)
C58A 0.115(6) 0.087(5) 0.045(3) 0.026(3) -0.008(3) -0.007(4)
C59 0.064(4) 0.039(4) 0.053(4) -0.011(3) 0.004(3) -0.013(3)
C60 0.110(7) 0.072(6) 0.081(6) 0.003(5) 0.008(5) -0.022(6)
C61 0.063(5) 0.097(7) 0.087(6) -0.037(5) 0.000(5) -0.012(5)
C62 0.132(8) 0.059(5) 0.097(7) -0.037(5) 0.062(6) -0.030(5)
C63 0.043(4) 0.052(4) 0.045(4) -0.012(3) 0.005(3) -0.001(3)
C64 0.085(6) 0.068(5) 0.073(5) -0.025(4) 0.035(5) 0.005(4)
C65 0.060(4) 0.054(4) 0.069(5) -0.005(4) 0.020(4) -0.005(4)
C66 0.051(4) 0.073(5) 0.052(4) -0.006(4) 0.017(3) 0.001(4)

loop_
_atom_type_symbol
_atom_type_description
_atom_type_scat_dispersion_real
_atom_type_scat_dispersion_imag
_atom_type_scat_source
C C 0.0033 0.0016 'International Tables Vol C Tables 4.2.6.8 and 6.1.1.4'
H H 0.0000 0.0000 'International Tables Vol C Tables 4.2.6.8 and 6.1.1.4'
Cr Cr 0.3209 0.6236 'International Tables Vol C Tables 4.2.6.8 and 6.1.1.4'
N N 0.0061 0.0033 'International Tables Vol C Tables 4.2.6.8 and 6.1.1.4'
O O 0.0106 0.0060 'International Tables Vol C Tables 4.2.6.8 and 6.1.1.4'

loop_
_geom_angle_atom_site_label_1
_geom_angle_atom_site_label_2
_geom_angle_atom_site_label_3
_geom_angle
_geom_angle_site_symmetry_1
_geom_angle_site_symmetry_3
_geom_angle_publ_flag
O1 Cr1 O2 91.81(17) . . ?
O1 Cr1 O3 173.33(17) . . ?
O1 Cr1 O7 93.96(17) . . ?
O1 Cr1 O8 92.14(17) . . ?
O1 Cr1 N1 92.48(18) . . ?
O2 Cr1 O3 90.30(16) . . ?
O2 Cr1 O7 94.45(18) . . ?
O2 Cr1 O8 172.57(17) . . ?
O2 Cr1 N1 92.09(19) . . ?
O7 Cr1 O3 92.19(16) . . ?
O7 Cr1 O8 79.01(18) . . ?
O7 Cr1 N1 170.67(18) . . ?
O8 Cr1 O3 86.48(15) . . ?
O8 Cr1 N1 94.02(19) . . ?
N1 Cr1 O3 81.11(17) . . ?
O4 Cr2 O5 90.98(17) . . ?
O4 Cr2 O6 174.03(18) . . ?
O4 Cr2 O7 92.96(17) . . ?
O4 Cr2 O8 93.41(17) . . ?
O4 Cr2 N2 93.19(18) . . ?
O5 Cr2 O6 90.49(17) . . ?
O5 Cr2 O7 172.64(19) . . ?
O5 Cr2 O8 94.31(19) . . ?
O5 Cr2 N2 91.49(19) . . ?
O7 Cr2 O6 86.22(17) . . ?
O7 Cr2 N2 94.49(19) . . ?
O8 Cr2 O6 92.26(17) . . ?
O8 Cr2 O7 79.27(19) . . ?
O8 Cr2 N2 171.14(18) . . ?
N2 Cr2 O6 80.98(18) . . ?
C1 O1 Cr1 129.0(4) . . ?
C14 O2 Cr1 126.5(4) . . ?
C16 O3 Cr1 115.5(3) . . ?
C16 O3 C17 112.1(4) . . ?
C17 O3 Cr1 123.7(3) . . ?
C34 O4 Cr2 128.6(4) . . ?
C47 O5 Cr2 127.0(4) . . ?
C49 O6 Cr2 113.4(4) . . ?
C50 O6 Cr2 121.9(4) . . ?
C50 O6 C49 114.2(5) . . ?
Cr1 O7 Cr2 101.1(2) . . ?
Cr1 O7 H7 110(5) . . ?
Cr2 O7 H7 124(5) . . ?
Cr1 O8 H8 115(5) . . ?
Cr2 O8 Cr1 100.6(2) . . ?
Cr2 O8 H8 135(5) . . ?
C7 N1 Cr1 107.7(4) . . ?
C7 N1 C8 111.1(5) . . ?
C7 N1 C15 109.5(5) . . ?
C8 N1 Cr1 112.8(4) . . ?
C15 N1 Cr1 106.2(3) . . ?
C15 N1 C8 109.4(5) . . ?
C40 N2 Cr2 107.7(4) . . ?
C41 N2 Cr2 113.9(4) . . ?
C41 N2 C40 108.8(5) . . ?
C48 N2 Cr2 106.7(4) . . ?
C48 N2 C40 107.7(5) . . ?
C48 N2 C41 111.8(5) . . ?
O1 C1 C2 120.8(6) . . ?
O1 C1 C6 121.1(6) . . ?
C6 C1 C2 118.1(6) . . ?
C1 C2 C18 120.6(6) . . ?
C3 C2 C1 118.9(7) . . ?
C3 C2 C18 120.4(6) . . ?
C2 C3 H3 117.9 . . ?
C2 C3 C4 124.2(7) . . ?
C4 C3 H3 117.9 . . ?
C3 C4 C5 116.7(7) . . ?
C3 C4 C22 122.2(7) . . ?
C5 C4 C22 121.1(8) . . ?
C4 C5 H5 119.4 . . ?
C6 C5 C4 121.1(7) . . ?
C6 C5 H5 119.4 . . ?
C1 C6 C7 120.3(6) . . ?
C5 C6 C1 120.7(6) . . ?
C5 C6 C7 118.9(6) . . ?
N1 C7 C6 114.2(5) . . ?
N1 C7 H7A 108.7 . . ?
N1 C7 H7B 108.7 . . ?
C6 C7 H7A 108.7 . . ?
C6 C7 H7B 108.7 . . ?
H7A C7 H7B 107.6 . . ?
N1 C8 H8A 108.0 . . ?
N1 C8 H8B 108.0 . . ?
H8A C8 H8B 107.2 . . ?
C9 C8 N1 117.3(5) . . ?
C9 C8 H8A 108.0 . . ?
C9 C8 H8B 108.0 . . ?
C8 C9 C14 118.4(5) . . ?
C10 C9 C8 120.6(6) . . ?
C10 C9 C14 120.5(6) . . ?
C9 C10 H10 119.3 . . ?
C9 C10 C11 121.5(6) . . ?
C11 C10 H10 119.3 . . ?
C10 C11 C26 117.9(6) . . ?
C12 C11 C10 117.0(6) . . ?
C12 C11 C26 125.1(6) . . ?
C11 C12 H12 117.5 . . ?
C11 C12 C13 125.1(6) . . ?
C13 C12 H12 117.5 . . ?
C12 C13 C14 116.6(6) . . ?
C12 C13 C30 121.1(6) . . ?
C14 C13 C30 122.2(6) . . ?
O2 C14 C9 119.8(6) . . ?
O2 C14 C13 121.0(6) . . ?
C13 C14 C9 118.8(5) . . ?
N1 C15 H15A 109.1 . . ?
N1 C15 H15B 109.1 . . ?
H15A C15 H15B 107.9 . . ?
C16 C15 N1 112.3(5) . . ?
C16 C15 H15A 109.1 . . ?
C16 C15 H15B 109.1 . . ?
O3 C16 C15 107.6(5) . . ?
O3 C16 H16A 110.2 . . ?
O3 C16 H16B 110.2 . . ?
C15 C16 H16A 110.2 . . ?
C15 C16 H16B 110.2 . . ?
H16A C16 H16B 108.5 . . ?
O3 C17 H17A 109.5 . . ?
O3 C17 H17B 109.5 . . ?
O3 C17 H17C 109.5 . . ?
H17A C17 H17B 109.5 . . ?
H17A C17 H17C 109.5 . . ?
H17B C17 H17C 109.5 . . ?
C2 C18 C19 108.8(6) . . ?
C2 C18 C20 113.3(5) . . ?
C2 C18 C21 112.5(6) . . ?
C19 C18 C21 106.7(5) . . ?
C20 C18 C19 108.1(6) . . ?
C20 C18 C21 107.2(6) . . ?
C18 C19 H19A 109.5 . . ?
C18 C19 H19B 109.5 . . ?
C18 C19 H19C 109.5 . . ?
H19A C19 H19B 109.5 . . ?
H19A C19 H19C 109.5 . . ?
H19B C19 H19C 109.5 . . ?
C18 C20 H20A 109.5 . . ?
C18 C20 H20B 109.5 . . ?
C18 C20 H20C 109.5 . . ?
H20A C20 H20B 109.5 . . ?
H20A C20 H20C 109.5 . . ?
H20B C20 H20C 109.5 . . ?
C18 C21 H21A 109.5 . . ?
C18 C21 H21B 109.5 . . ?
C18 C21 H21C 109.5 . . ?
H21A C21 H21B 109.5 . . ?
H21A C21 H21C 109.5 . . ?
H21B C21 H21C 109.5 . . ?
C23 C22 C4 106.3(11) . . ?
C23A C22 C4 106.1(7) . . ?
C23A C22 C24A 108.1(8) . . ?
C23A C22 C25A 114.8(9) . . ?
C24 C22 C4 115.8(11) . . ?
C24 C22 C23 109.8(13) . . ?
C24A C22 C4 111.6(7) . . ?
C25 C22 C4 117.3(16) . . ?
C25 C22 C23 90(2) . . ?
C25 C22 C24 113.8(15) . . ?
C25A C22 C4 107.9(7) . . ?
C25A C22 C24A 108.4(7) . . ?
C22 C23 H23A 109.5 . . ?
C22 C23 H23B 109.5 . . ?
C22 C23 H23C 109.5 . . ?
H23A C23 H23B 109.5 . . ?
H23A C23 H23C 109.5 . . ?
H23B C23 H23C 109.5 . . ?
C22 C23A H23D 109.5 . . ?
C22 C23A H23E 109.5 . . ?
C22 C23A H23F 109.5 . . ?
H23D C23A H23E 109.5 . . ?
H23D C23A H23F 109.5 . . ?
H23E C23A H23F 109.5 . . ?
C22 C24 H24A 109.5 . . ?
C22 C24 H24B 109.5 . . ?
C22 C24 H24C 109.5 . . ?
H24A C24 H24B 109.5 . . ?
H24A C24 H24C 109.5 . . ?
H24B C24 H24C 109.5 . . ?
C22 C24A H24D 109.5 . . ?
C22 C24A H24E 109.5 . . ?
C22 C24A H24F 109.5 . . ?
H24D C24A H24E 109.5 . . ?
H24D C24A H24F 109.5 . . ?
H24E C24A H24F 109.5 . . ?
C22 C25 H25A 109.5 . . ?
C22 C25 H25B 109.5 . . ?
C22 C25 H25C 109.5 . . ?
H25A C25 H25B 109.5 . . ?
H25A C25 H25C 109.5 . . ?
H25B C25 H25C 109.5 . . ?
C22 C25A H25D 109.5 . . ?
C22 C25A H25E 109.5 . . ?
C22 C25A H25F 109.5 . . ?
H25D C25A H25E 109.5 . . ?
H25D C25A H25F 109.5 . . ?
H25E C25A H25F 109.5 . . ?
C11 C26 C28 109.7(6) . . ?
C27 C26 C11 111.5(6) . . ?
C27 C26 C28 104.8(6) . . ?
C27 C26 C29 111.5(7) . . ?
C29 C26 C11 111.3(6) . . ?
C29 C26 C28 107.8(6) . . ?
C26 C27 H27A 109.5 . . ?
C26 C27 H27B 109.5 . . ?
C26 C27 H27C 109.5 . . ?
H27A C27 H27B 109.5 . . ?
H27A C27 H27C 109.5 . . ?
H27B C27 H27C 109.5 . . ?
C26 C28 H28A 109.5 . . ?
C26 C28 H28B 109.5 . . ?
C26 C28 H28C 109.5 . . ?
H28A C28 H28B 109.5 . . ?
H28A C28 H28C 109.5 . . ?
H28B C28 H28C 109.5 . . ?
C26 C29 H29A 109.5 . . ?
C26 C29 H29B 109.5 . . ?
C26 C29 H29C 109.5 . . ?
H29A C29 H29B 109.5 . . ?
H29A C29 H29C 109.5 . . ?
H29B C29 H29C 109.5 . . ?
C13 C30 C31 108.8(5) . . ?
C13 C30 C32 111.7(5) . . ?
C13 C30 C33 111.7(5) . . ?
C32 C30 C31 106.9(5) . . ?
C33 C30 C31 109.1(5) . . ?
C33 C30 C32 108.5(5) . . ?
C30 C31 H31A 109.5 . . ?
C30 C31 H31B 109.5 . . ?
C30 C31 H31C 109.5 . . ?
H31A C31 H31B 109.5 . . ?
H31A C31 H31C 109.5 . . ?
H31B C31 H31C 109.5 . . ?
C30 C32 H32A 109.5 . . ?
C30 C32 H32B 109.5 . . ?
C30 C32 H32C 109.5 . . ?
H32A C32 H32B 109.5 . . ?
H32A C32 H32C 109.5 . . ?
H32B C32 H32C 109.5 . . ?
C30 C33 H33A 109.5 . . ?
C30 C33 H33B 109.5 . . ?
C30 C33 H33C 109.5 . . ?
H33A C33 H33B 109.5 . . ?
H33A C33 H33C 109.5 . . ?
H33B C33 H33C 109.5 . . ?
O4 C34 C35 120.5(6) . . ?
O4 C34 C39 121.2(5) . . ?
C39 C34 C35 118.3(6) . . ?
C34 C35 C51 121.0(5) . . ?
C36 C35 C34 119.5(6) . . ?
C36 C35 C51 119.3(6) . . ?
C35 C36 H36 119.0 . . ?
C35 C36 C37 122.1(6) . . ?
C37 C36 H36 119.0 . . ?
C36 C37 C55 123.6(8) . . ?
C36 C37 C55A 117.3(8) . . ?
C38 C37 C36 118.4(6) . . ?
C38 C37 C55 117.7(9) . . ?
C38 C37 C55A 123.6(8) . . ?
C37 C38 H38 119.9 . . ?
C37 C38 C39 120.3(7) . . ?
C39 C38 H38 119.9 . . ?
C34 C39 C38 121.2(6) . . ?
C34 C39 C40 121.3(6) . . ?
C38 C39 C40 117.5(6) . . ?
N2 C40 C39 113.8(5) . . ?
N2 C40 H40A 108.8 . . ?
N2 C40 H40B 108.8 . . ?
C39 C40 H40A 108.8 . . ?
C39 C40 H40B 108.8 . . ?
H40A C40 H40B 107.7 . . ?
N2 C41 H41A 108.1 . . ?
N2 C41 H41B 108.1 . . ?
N2 C41 C42 116.6(5) . . ?
H41A C41 H41B 107.3 . . ?
C42 C41 H41A 108.1 . . ?
C42 C41 H41B 108.1 . . ?
C43 C42 C41 119.2(6) . . ?
C47 C42 C41 118.6(5) . . ?
C47 C42 C43 121.6(6) . . ?
C42 C43 H43 119.9 . . ?
C44 C43 C42 120.1(6) . . ?
C44 C43 H43 119.9 . . ?
C43 C44 C59 120.5(6) . . ?
C45 C44 C43 116.9(6) . . ?
C45 C44 C59 122.5(6) . . ?
C44 C45 H45 117.3 . . ?
C44 C45 C46 125.5(6) . . ?
C46 C45 H45 117.3 . . ?
C45 C46 C47 115.4(6) . . ?
C45 C46 C63 120.8(6) . . ?
C47 C46 C63 123.4(5) . . ?
O5 C47 C42 120.3(6) . . ?
O5 C47 C46 119.4(6) . . ?
C42 C47 C46 120.3(6) . . ?
N2 C48 H48A 109.2 . . ?
N2 C48 H48B 109.2 . . ?
N2 C48 C49 111.9(5) . . ?
H48A C48 H48B 107.9 . . ?
C49 C48 H48A 109.2 . . ?
C49 C48 H48B 109.2 . . ?
O6 C49 C48 108.4(5) . . ?
O6 C49 H49A 110.0 . . ?
O6 C49 H49B 110.0 . . ?
C48 C49 H49A 110.0 . . ?
C48 C49 H49B 110.0 . . ?
H49A C49 H49B 108.4 . . ?
O6 C50 H50A 109.5 . . ?
O6 C50 H50B 109.5 . . ?
O6 C50 H50C 109.5 . . ?
H50A C50 H50B 109.5 . . ?
H50A C50 H50C 109.5 . . ?
H50B C50 H50C 109.5 . . ?
C52 C51 C35 108.5(5) . . ?
C52 C51 C53 111.3(6) . . ?
C53 C51 C35 109.4(5) . . ?
C54 C51 C35 111.9(5) . . ?
C54 C51 C52 109.0(6) . . ?
C54 C51 C53 106.7(6) . . ?
C51 C52 H52A 109.5 . . ?
C51 C52 H52B 109.5 . . ?
C51 C52 H52C 109.5 . . ?
H52A C52 H52B 109.5 . . ?
H52A C52 H52C 109.5 . . ?
H52B C52 H52C 109.5 . . ?
C51 C53 H53A 109.5 . . ?
C51 C53 H53B 109.5 . . ?
C51 C53 H53C 109.5 . . ?
H53A C53 H53B 109.5 . . ?
H53A C53 H53C 109.5 . . ?
H53B C53 H53C 109.5 . . ?
C51 C54 H54A 109.5 . . ?
C51 C54 H54B 109.5 . . ?
C51 C54 H54C 109.5 . . ?
H54A C54 H54B 109.5 . . ?
H54A C54 H54C 109.5 . . ?
H54B C54 H54C 109.5 . . ?
C37 C55 C56 109.5(14) . . ?
C37 C55 C57 117.4(17) . . ?
C37 C55 C58 106.4(15) . . ?
C56 C55 C57 109(2) . . ?
C58 C55 C56 107.2(16) . . ?
C58 C55 C57 107.3(15) . . ?
C37 C55A C56A 116.0(14) . . ?
C37 C55A C57A 104.9(13) . . ?
C37 C55A C58A 111.3(13) . . ?
C57A C55A C56A 113.1(15) . . ?
C58A C55A C56A 106.1(14) . . ?
C58A C55A C57A 105.0(14) . . ?
C55 C56 H56A 109.5 . . ?
C55 C56 H56B 109.5 . . ?
C55 C56 H56C 109.5 . . ?
H56A C56 H56B 109.5 . . ?
H56A C56 H56C 109.5 . . ?
H56B C56 H56C 109.5 . . ?
C55A C56A H56D 109.5 . . ?
C55A C56A H56E 109.5 . . ?
C55A C56A H56F 109.5 . . ?
H56D C56A H56E 109.5 . . ?
H56D C56A H56F 109.5 . . ?
H56E C56A H56F 109.5 . . ?
C55 C57 H57A 109.5 . . ?
C55 C57 H57B 109.5 . . ?
C55 C57 H57C 109.5 . . ?
H57A C57 H57B 109.5 . . ?
H57A C57 H57C 109.5 . . ?
H57B C57 H57C 109.5 . . ?
C55A C57A H57D 109.5 . . ?
C55A C57A H57E 109.5 . . ?
C55A C57A H57F 109.5 . . ?
H57D C57A H57E 109.5 . . ?
H57D C57A H57F 109.5 . . ?
H57E C57A H57F 109.5 . . ?
C55 C58 H58A 109.5 . . ?
C55 C58 H58B 109.5 . . ?
C55 C58 H58C 109.5 . . ?
H58A C58 H58B 109.5 . . ?
H58A C58 H58C 109.5 . . ?
H58B C58 H58C 109.5 . . ?
C55A C58A H58D 109.5 . . ?
C55A C58A H58E 109.5 . . ?
C55A C58A H58F 109.5 . . ?
H58D C58A H58E 109.5 . . ?
H58D C58A H58F 109.5 . . ?
H58E C58A H58F 109.5 . . ?
C60 C59 C44 110.4(6) . . ?
C60 C59 C61 109.0(7) . . ?
C60 C59 C62 110.1(7) . . ?
C61 C59 C44 108.3(6) . . ?
C62 C59 C44 112.1(6) . . ?
C62 C59 C61 106.8(7) . . ?
C59 C60 H60A 109.5 . . ?
C59 C60 H60B 109.5 . . ?
C59 C60 H60C 109.5 . . ?
H60A C60 H60B 109.5 . . ?
H60A C60 H60C 109.5 . . ?
H60B C60 H60C 109.5 . . ?
C59 C61 H61A 109.5 . . ?
C59 C61 H61B 109.5 . . ?
C59 C61 H61C 109.5 . . ?
H61A C61 H61B 109.5 . . ?
H61A C61 H61C 109.5 . . ?
H61B C61 H61C 109.5 . . ?
C59 C62 H62A 109.5 . . ?
C59 C62 H62B 109.5 . . ?
C59 C62 H62C 109.5 . . ?
H62A C62 H62B 109.5 . . ?
H62A C62 H62C 109.5 . . ?
H62B C62 H62C 109.5 . . ?
C46 C63 C65 109.4(5) . . ?
C46 C63 C66 108.8(5) . . ?
C64 C63 C46 114.7(6) . . ?
C64 C63 C65 105.9(6) . . ?
C64 C63 C66 109.4(6) . . ?
C66 C63 C65 108.6(6) . . ?
C63 C64 H64A 109.5 . . ?
C63 C64 H64B 109.5 . . ?
C63 C64 H64C 109.5 . . ?
H64A C64 H64B 109.5 . . ?
H64A C64 H64C 109.5 . . ?
H64B C64 H64C 109.5 . . ?
C63 C65 H65A 109.5 . . ?
C63 C65 H65B 109.5 . . ?
C63 C65 H65C 109.5 . . ?
H65A C65 H65B 109.5 . . ?
H65A C65 H65C 109.5 . . ?
H65B C65 H65C 109.5 . . ?
C63 C66 H66A 109.5 . . ?
C63 C66 H66B 109.5 . . ?
C63 C66 H66C 109.5 . . ?
H66A C66 H66B 109.5 . . ?
H66A C66 H66C 109.5 . . ?
H66B C66 H66C 109.5 . . ?

loop_
_geom_bond_atom_site_label_1
_geom_bond_atom_site_label_2
_geom_bond_distance
_geom_bond_site_symmetry_2
_geom_bond_publ_flag
Cr1 O1 1.901(4) . ?
Cr1 O2 1.919(4) . ?
Cr1 O3 2.078(4) . ?
Cr1 O7 1.991(4) . ?
Cr1 O8 2.056(4) . ?
Cr1 N1 2.077(5) . ?
Cr2 O4 1.910(4) . ?
Cr2 O5 1.916(4) . ?
Cr2 O6 2.111(4) . ?
Cr2 O7 2.043(4) . ?
Cr2 O8 1.994(4) . ?
Cr2 N2 2.060(5) . ?
O1 C1 1.340(7) . ?
O2 C14 1.329(7) . ?
O3 C16 1.439(7) . ?
O3 C17 1.468(7) . ?
O4 C34 1.325(7) . ?
O5 C47 1.352(7) . ?
O6 C49 1.424(7) . ?
O6 C50 1.408(7) . ?
O7 H7 0.85(2) . ?
O8 H8 0.85(2) . ?
N1 C7 1.472(8) . ?
N1 C8 1.535(8) . ?
N1 C15 1.531(7) . ?
N2 C40 1.477(8) . ?
N2 C41 1.475(7) . ?
N2 C48 1.472(7) . ?
C1 C2 1.439(9) . ?
C1 C6 1.429(9) . ?
C2 C3 1.369(9) . ?
C2 C18 1.522(10) . ?
C3 H3 0.9500 . ?
C3 C4 1.403(11) . ?
C4 C5 1.423(10) . ?
C4 C22 1.571(10) . ?
C5 H5 0.9500 . ?
C5 C6 1.390(9) . ?
C6 C7 1.490(9) . ?
C7 H7A 0.9900 . ?
C7 H7B 0.9900 . ?
C8 H8A 0.9900 . ?
C8 H8B 0.9900 . ?
C8 C9 1.428(9) . ?
C9 C10 1.371(8) . ?
C9 C14 1.448(9) . ?
C10 H10 0.9500 . ?
C10 C11 1.405(9) . ?
C11 C12 1.385(9) . ?
C11 C26 1.536(9) . ?
C12 H12 0.9500 . ?
C12 C13 1.405(8) . ?
C13 C14 1.418(9) . ?
C13 C30 1.507(9) . ?
C15 H15A 0.9900 . ?
C15 H15B 0.9900 . ?
C15 C16 1.472(9) . ?
C16 H16A 0.9900 . ?
C16 H16B 0.9900 . ?
C17 H17A 0.9800 . ?
C17 H17B 0.9800 . ?
C17 H17C 0.9800 . ?
C18 C19 1.555(9) . ?
C18 C20 1.532(10) . ?
C18 C21 1.572(9) . ?
C19 H19A 0.9800 . ?
C19 H19B 0.9800 . ?
C19 H19C 0.9800 . ?
C20 H20A 0.9800 . ?
C20 H20B 0.9800 . ?
C20 H20C 0.9800 . ?
C21 H21A 0.9800 . ?
C21 H21B 0.9800 . ?
C21 H21C 0.9800 . ?
C22 C23 1.546(15) . ?
C22 C23A 1.501(10) . ?
C22 C24 1.517(15) . ?
C22 C24A 1.558(11) . ?
C22 C25 1.506(15) . ?
C22 C25A 1.508(11) . ?
C23 H23A 0.9800 . ?
C23 H23B 0.9800 . ?
C23 H23C 0.9800 . ?
C23A H23D 0.9800 . ?
C23A H23E 0.9800 . ?
C23A H23F 0.9800 . ?
C24 H24A 0.9800 . ?
C24 H24B 0.9800 . ?
C24 H24C 0.9800 . ?
C24A H24D 0.9800 . ?
C24A H24E 0.9800 . ?
C24A H24F 0.9800 . ?
C25 H25A 0.9800 . ?
C25 H25B 0.9800 . ?
C25 H25C 0.9800 . ?
C25A H25D 0.9800 . ?
C25A H25E 0.9800 . ?
C25A H25F 0.9800 . ?
C26 C27 1.498(10) . ?
C26 C28 1.595(11) . ?
C26 C29 1.519(10) . ?
C27 H27A 0.9800 . ?
C27 H27B 0.9800 . ?
C27 H27C 0.9800 . ?
C28 H28A 0.9800 . ?
C28 H28B 0.9800 . ?
C28 H28C 0.9800 . ?
C29 H29A 0.9800 . ?
C29 H29B 0.9800 . ?
C29 H29C 0.9800 . ?
C30 C31 1.550(8) . ?
C30 C32 1.545(9) . ?
C30 C33 1.533(8) . ?
C31 H31A 0.9800 . ?
C31 H31B 0.9800 . ?
C31 H31C 0.9800 . ?
C32 H32A 0.9800 . ?
C32 H32B 0.9800 . ?
C32 H32C 0.9800 . ?
C33 H33A 0.9800 . ?
C33 H33B 0.9800 . ?
C33 H33C 0.9800 . ?
C34 C35 1.427(8) . ?
C34 C39 1.393(9) . ?
C35 C36 1.361(9) . ?
C35 C51 1.569(9) . ?
C36 H36 0.9500 . ?
C36 C37 1.421(10) . ?
C37 C38 1.374(9) . ?
C37 C55 1.49(3) . ?
C37 C55A 1.57(3) . ?
C38 H38 0.9500 . ?
C38 C39 1.405(9) . ?
C39 C40 1.513(9) . ?
C40 H40A 0.9900 . ?
C40 H40B 0.9900 . ?
C41 H41A 0.9900 . ?
C41 H41B 0.9900 . ?
C41 C42 1.497(9) . ?
C42 C43 1.430(8) . ?
C42 C47 1.359(9) . ?
C43 H43 0.9500 . ?
C43 C44 1.393(9) . ?
C44 C45 1.388(9) . ?
C44 C59 1.512(9) . ?
C45 H45 0.9500 . ?
C45 C46 1.409(8) . ?
C46 C47 1.447(9) . ?
C46 C63 1.531(9) . ?
C48 H48A 0.9900 . ?
C48 H48B 0.9900 . ?
C48 C49 1.503(9) . ?
C49 H49A 0.9900 . ?
C49 H49B 0.9900 . ?
C50 H50A 0.9800 . ?
C50 H50B 0.9800 . ?
C50 H50C 0.9800 . ?
C51 C52 1.511(9) . ?
C51 C53 1.538(9) . ?
C51 C54 1.495(9) . ?
C52 H52A 0.9800 . ?
C52 H52B 0.9800 . ?
C52 H52C 0.9800 . ?
C53 H53A 0.9800 . ?
C53 H53B 0.9800 . ?
C53 H53C 0.9800 . ?
C54 H54A 0.9800 . ?
C54 H54B 0.9800 . ?
C54 H54C 0.9800 . ?
C55 C56 1.578(19) . ?
C55 C57 1.58(2) . ?
C55 C58 1.563(19) . ?
C55A C56A 1.582(16) . ?
C55A C57A 1.579(17) . ?
C55A C58A 1.571(18) . ?
C56 H56A 0.9800 . ?
C56 H56B 0.9800 . ?
C56 H56C 0.9800 . ?
C56A H56D 0.9800 . ?
C56A H56E 0.9800 . ?
C56A H56F 0.9800 . ?
C57 H57A 0.9800 . ?
C57 H57B 0.9800 . ?
C57 H57C 0.9800 . ?
C57A H57D 0.9800 . ?
C57A H57E 0.9800 . ?
C57A H57F 0.9800 . ?
C58 H58A 0.9800 . ?
C58 H58B 0.9800 . ?
C58 H58C 0.9800 . ?
C58A H58D 0.9800 . ?
C58A H58E 0.9800 . ?
C58A H58F 0.9800 . ?
C59 C60 1.497(10) . ?
C59 C61 1.510(10) . ?
C59 C62 1.510(10) . ?
C60 H60A 0.9800 . ?
C60 H60B 0.9800 . ?
C60 H60C 0.9800 . ?
C61 H61A 0.9800 . ?
C61 H61B 0.9800 . ?
C61 H61C 0.9800 . ?
C62 H62A 0.9800 . ?
C62 H62B 0.9800 . ?
C62 H62C 0.9800 . ?
C63 C64 1.482(9) . ?
C63 C65 1.548(9) . ?
C63 C66 1.546(8) . ?
C64 H64A 0.9800 . ?
C64 H64B 0.9800 . ?
C64 H64C 0.9800 . ?
C65 H65A 0.9800 . ?
C65 H65B 0.9800 . ?
C65 H65C 0.9800 . ?
C66 H66A 0.9800 . ?
C66 H66B 0.9800 . ?
C66 H66C 0.9800 . ?

loop_
_geom_torsion_atom_site_label_1
_geom_torsion_atom_site_label_2
_geom_torsion_atom_site_label_3
_geom_torsion_atom_site_label_4
_geom_torsion
_geom_torsion_site_symmetry_1
_geom_torsion_site_symmetry_2
_geom_torsion_site_symmetry_3
_geom_torsion_site_symmetry_4
_geom_torsion_publ_flag
Cr1 O1 C1 C2 -153.6(5) . . . . ?
Cr1 O1 C1 C6 25.8(9) . . . . ?
Cr1 O2 C14 C9 40.3(7) . . . . ?
Cr1 O2 C14 C13 -146.4(5) . . . . ?
Cr1 O3 C16 C15 -25.0(6) . . . . ?
Cr1 N1 C7 C6 68.2(6) . . . . ?
Cr1 N1 C8 C9 51.0(6) . . . . ?
Cr1 N1 C15 C16 -42.7(6) . . . . ?
Cr2 O4 C34 C35 154.3(4) . . . . ?
Cr2 O4 C34 C39 -26.6(8) . . . . ?
Cr2 O5 C47 C42 -35.7(8) . . . . ?
Cr2 O5 C47 C46 143.6(5) . . . . ?
Cr2 O6 C49 C48 21.7(6) . . . . ?
Cr2 N2 C40 C39 -66.4(6) . . . . ?
Cr2 N2 C41 C42 -50.0(6) . . . . ?
Cr2 N2 C48 C49 45.6(6) . . . . ?
O1 C1 C2 C3 -176.8(6) . . . . ?
O1 C1 C2 C18 7.4(10) . . . . ?
O1 C1 C6 C5 -179.6(6) . . . . ?
O1 C1 C6 C7 -2.7(10) . . . . ?
O4 C34 C35 C36 176.9(6) . . . . ?
O4 C34 C35 C51 -7.9(9) . . . . ?
O4 C34 C39 C38 -177.3(6) . . . . ?
O4 C34 C39 C40 2.3(9) . . . . ?
N1 C8 C9 C10 130.2(6) . . . . ?
N1 C8 C9 C14 -57.9(7) . . . . ?
N1 C15 C16 O3 44.5(7) . . . . ?
N2 C41 C42 C43 -129.1(6) . . . . ?
N2 C41 C42 C47 59.9(8) . . . . ?
N2 C48 C49 O6 -44.9(7) . . . . ?
C1 C2 C3 C4 -3.8(12) . . . . ?
C1 C2 C18 C19 -64.0(8) . . . . ?
C1 C2 C18 C20 56.2(9) . . . . ?
C1 C2 C18 C21 178.0(6) . . . . ?
C1 C6 C7 N1 -49.8(9) . . . . ?
C2 C1 C6 C5 -0.2(10) . . . . ?
C2 C1 C6 C7 176.7(6) . . . . ?
C2 C3 C4 C5 0.0(12) . . . . ?
C2 C3 C4 C22 178.9(7) . . . . ?
C3 C2 C18 C19 120.2(7) . . . . ?
C3 C2 C18 C20 -119.5(7) . . . . ?
C3 C2 C18 C21 2.3(10) . . . . ?
C3 C4 C5 C6 3.7(11) . . . . ?
C3 C4 C22 C23 8.9(15) . . . . ?
C3 C4 C22 C23A -63.6(11) . . . . ?
C3 C4 C22 C24 -113.4(15) . . . . ?
C3 C4 C22 C24A 178.9(8) . . . . ?
C3 C4 C22 C25 108(2) . . . . ?
C3 C4 C22 C25A 59.9(10) . . . . ?
C4 C5 C6 C1 -3.6(11) . . . . ?
C4 C5 C6 C7 179.4(7) . . . . ?
C5 C4 C22 C23 -172.3(13) . . . . ?
C5 C4 C22 C23A 115.2(10) . . . . ?
C5 C4 C22 C24 65.4(15) . . . . ?
C5 C4 C22 C24A -2.3(10) . . . . ?
C5 C4 C22 C25 -73(2) . . . . ?
C5 C4 C22 C25A -121.3(9) . . . . ?
C5 C6 C7 N1 127.3(7) . . . . ?
C6 C1 C2 C3 3.8(10) . . . . ?
C6 C1 C2 C18 -172.0(6) . . . . ?
C7 N1 C8 C9 172.1(5) . . . . ?
C7 N1 C15 C16 -158.8(5) . . . . ?
C8 N1 C7 C6 -55.8(7) . . . . ?
C8 N1 C15 C16 79.2(6) . . . . ?
C8 C9 C10 C11 168.4(6) . . . . ?
C8 C9 C14 O2 9.6(8) . . . . ?
C8 C9 C14 C13 -163.9(5) . . . . ?
C9 C10 C11 C12 -1.3(9) . . . . ?
C9 C10 C11 C26 178.8(6) . . . . ?
C10 C9 C14 O2 -178.5(5) . . . . ?
C10 C9 C14 C13 8.1(8) . . . . ?
C10 C11 C12 C13 1.3(9) . . . . ?
C10 C11 C26 C27 -65.4(9) . . . . ?
C10 C11 C26 C28 178.9(6) . . . . ?
C10 C11 C26 C29 59.8(8) . . . . ?
C11 C12 C13 C14 3.3(9) . . . . ?
C11 C12 C13 C30 -174.1(6) . . . . ?
C12 C11 C26 C27 114.7(8) . . . . ?
C12 C11 C26 C28 -0.9(10) . . . . ?
C12 C11 C26 C29 -120.1(8) . . . . ?
C12 C13 C14 O2 178.9(5) . . . . ?
C12 C13 C14 C9 -7.8(8) . . . . ?
C12 C13 C30 C31 121.8(6) . . . . ?
C12 C13 C30 C32 4.0(8) . . . . ?
C12 C13 C30 C33 -117.8(6) . . . . ?
C14 C9 C10 C11 -3.4(9) . . . . ?
C14 C13 C30 C31 -55.5(7) . . . . ?
C14 C13 C30 C32 -173.3(6) . . . . ?
C14 C13 C30 C33 65.0(7) . . . . ?
C15 N1 C7 C6 -176.7(5) . . . . ?
C15 N1 C8 C9 -67.0(7) . . . . ?
C17 O3 C16 C15 -174.0(5) . . . . ?
C18 C2 C3 C4 172.0(7) . . . . ?
C22 C4 C5 C6 -175.2(7) . . . . ?
C26 C11 C12 C13 -178.8(6) . . . . ?
C30 C13 C14 O2 -3.8(9) . . . . ?
C30 C13 C14 C9 169.6(5) . . . . ?
C34 C35 C36 C37 -1.1(10) . . . . ?
C34 C35 C51 C52 -56.3(8) . . . . ?
C34 C35 C51 C53 65.3(7) . . . . ?
C34 C35 C51 C54 -176.7(6) . . . . ?
C34 C39 C40 N2 49.8(9) . . . . ?
C35 C34 C39 C38 1.9(9) . . . . ?
C35 C34 C39 C40 -178.5(6) . . . . ?
C35 C36 C37 C38 5.0(11) . . . . ?
C35 C36 C37 C55 -168.3(10) . . . . ?
C35 C36 C37 C55A 175.5(8) . . . . ?
C36 C35 C51 C52 118.9(6) . . . . ?
C36 C35 C51 C53 -119.5(6) . . . . ?
C36 C35 C51 C54 -1.5(9) . . . . ?
C36 C37 C38 C39 -5.4(11) . . . . ?
C36 C37 C55 C56 119.7(12) . . . . ?
C36 C37 C55 C57 -4.6(19) . . . . ?
C36 C37 C55 C58 -124.8(11) . . . . ?
C36 C37 C55A C56A -59.6(13) . . . . ?
C36 C37 C55A C57A 66.0(13) . . . . ?
C36 C37 C55A C58A 179.0(9) . . . . ?
C37 C38 C39 C34 2.1(11) . . . . ?
C37 C38 C39 C40 -177.6(7) . . . . ?
C38 C37 C55 C56 -53.7(15) . . . . ?
C38 C37 C55 C57 -178.0(13) . . . . ?
C38 C37 C55 C58 61.9(13) . . . . ?
C38 C37 C55A C56A 110.3(13) . . . . ?
C38 C37 C55A C57A -124.1(12) . . . . ?
C38 C37 C55A C58A -11.0(14) . . . . ?
C38 C39 C40 N2 -130.5(6) . . . . ?
C39 C34 C35 C36 -2.3(9) . . . . ?
C39 C34 C35 C51 172.9(6) . . . . ?
C40 N2 C41 C42 -170.1(5) . . . . ?
C40 N2 C48 C49 161.0(5) . . . . ?
C41 N2 C40 C39 57.5(7) . . . . ?
C41 N2 C48 C49 -79.6(7) . . . . ?
C41 C42 C43 C44 -170.4(6) . . . . ?
C41 C42 C47 O5 -13.8(9) . . . . ?
C41 C42 C47 C46 166.8(6) . . . . ?
C42 C43 C44 C45 4.0(9) . . . . ?
C42 C43 C44 C59 179.8(6) . . . . ?
C43 C42 C47 O5 175.4(6) . . . . ?
C43 C42 C47 C46 -4.0(9) . . . . ?
C43 C44 C45 C46 -4.9(9) . . . . ?
C43 C44 C59 C60 -57.1(9) . . . . ?
C43 C44 C59 C61 62.1(9) . . . . ?
C43 C44 C59 C62 179.7(7) . . . . ?
C44 C45 C46 C47 1.4(9) . . . . ?
C44 C45 C46 C63 175.1(6) . . . . ?
C45 C44 C59 C60 118.4(8) . . . . ?
C45 C44 C59 C61 -122.4(7) . . . . ?
C45 C44 C59 C62 -4.8(10) . . . . ?
C45 C46 C47 O5 -176.2(5) . . . . ?
C45 C46 C47 C42 3.1(9) . . . . ?
C45 C46 C63 C64 -1.5(9) . . . . ?
C45 C46 C63 C65 117.3(6) . . . . ?
C45 C46 C63 C66 -124.3(6) . . . . ?
C47 C42 C43 C44 0.3(10) . . . . ?
C47 C46 C63 C64 171.7(6) . . . . ?
C47 C46 C63 C65 -69.5(7) . . . . ?
C47 C46 C63 C66 48.9(8) . . . . ?
C48 N2 C40 C39 178.9(5) . . . . ?
C48 N2 C41 C42 71.1(7) . . . . ?
C50 O6 C49 C48 167.4(5) . . . . ?
C51 C35 C36 C37 -176.4(6) . . . . ?
C55 C37 C38 C39 168.3(9) . . . . ?
C55A C37 C38 C39 -175.2(8) . . . . ?
C59 C44 C45 C46 179.4(6) . . . . ?
C63 C46 C47 O5 10.2(9) . . . . ?
C63 C46 C47 C42 -170.4(6) . . . . ?

loop_
_smtbx_masks_void_nr
_smtbx_masks_void_average_x
_smtbx_masks_void_average_y
_smtbx_masks_void_average_z
_smtbx_masks_void_volume
_smtbx_masks_void_count_electrons
_smtbx_masks_void_content
1 0.217 -0.175 0.000 1548.5 296.6 ?
2 -0.918 -0.085 0.500 1548.5 296.6 ?
